data_7115154
loop_
_publ_author_name
'Eaborn, Colin'
'Hill, Michael S.'
'Hitchcock, Peter B.'
'Smith, J. David'

_publ_section_title
;
 The first structurally characterised \s-bonded organonickel(i) compound.
 Crystal structures of [Ni{C(SiMe3)2(SiMe2C5H4N-2)}(PPh3)],
 [Ni{C(SiMe3)(SiMe2C5H4N-2)(SiMe2O)}]2 and
 [Pd(\m-Cl){C(SiMe3)2(SiMe2C5H4N-2)}]2
;
_journal_issue 8
_journal_name_full 'Chemical Communications'
_journal_page_first 691
_journal_paper_doi 10.1039/b000374n
_journal_year 2000
_chemical_compound_source 'synthesis as described'
_chemical_formula_moiety 'C26 H50 N2 Ni2 O2 Si6'
_chemical_formula_structural 'C26 H50 N2 Ni2 O2 Si6'
_chemical_formula_sum 'C26 H50 N2 Ni2 O2 Si6'
_chemical_formula_weight 708.64
_chemical_name_common '[{Ni{C(SiMe3)(SiMe2O)(SiMe2C5H4N)}}2]'
_chemical_name_systematic
;
 ?
;
_space_group_IT_number 2
_symmetry_cell_setting triclinic
_symmetry_Int_Tables_number 2
_symmetry_space_group_name_Hall '-P 1'
_symmetry_space_group_name_H-M 'P -1'
_atom_sites_solution_hydrogens geom
_atom_sites_solution_primary direct
_atom_sites_solution_secondary difmap
_audit_conform_dict_location ftp://ftp.iucr.org/cifdics/cif_core_2.1beta5.dic
_audit_conform_dict_name cif_core.dic
_audit_conform_dict_version 2.1beta5
_audit_creation_date 1999-10-04T16:20:12-00:00
_audit_creation_method 'WinGX routine CIF_UPDATE'
_cell_angle_alpha 91.437(6)
_cell_angle_beta 111.283(7)
_cell_angle_gamma 92.595(5)
_cell_formula_units_Z 1
_cell_length_a 8.8600(8)
_cell_length_b 10.1220(10)
_cell_length_c 10.6164(11)
_cell_measurement_reflns_used 15870
_cell_measurement_temperature 173(2)
_cell_measurement_theta_max 25.028
_cell_measurement_theta_min 4.246
_cell_measurement_wavelength 0.71073
_cell_volume 885.36(16)
_computing_cell_refinement 'HKL Scalepack (Otwinowski & Minor 1997)'
_computing_data_reduction 'HKL Denzo and Scalepack (Otwinowski & Minor 1997)'
_computing_molecular_graphics 'Ortep-3 for Windows (Farrugia, 1997)'
_computing_publication_material 'WinGX publication routines (Farrugia, 1999)'
_computing_structure_refinement 'SHELXL-97 (Sheldrick, 1997)'
_computing_structure_solution 'SHELXS-97 (Sheldrick, 1997)'
_diffrn_ambient_temperature 173(2)
_diffrn_measured_fraction_theta_full 0.97
_diffrn_measured_fraction_theta_max 0.97
_diffrn_measurement_device KappaCCD
_diffrn_measurement_method CCD
_diffrn_radiation_monochromator graphite
_diffrn_radiation_probe x-ray
_diffrn_radiation_type MoK\a
_diffrn_radiation_wavelength 0.71073
_diffrn_reflns_av_R_equivalents 0.0583
_diffrn_reflns_av_sigmaI/netI 0.071
_diffrn_reflns_limit_h_max 9
_diffrn_reflns_limit_h_min -10
_diffrn_reflns_limit_k_max 12
_diffrn_reflns_limit_k_min -12
_diffrn_reflns_limit_l_max 11
_diffrn_reflns_limit_l_min -12
_diffrn_reflns_number 8262
_diffrn_reflns_theta_full 25.17
_diffrn_reflns_theta_max 25.17
_diffrn_reflns_theta_min 4.37
_exptl_absorpt_coefficient_mu 1.291
_exptl_absorpt_correction_T_max 0.875
_exptl_absorpt_correction_T_min 0.795
_exptl_absorpt_correction_type multi-scan
_exptl_absorpt_process_details
;
        [c.f. r.h. blessing, acta cryst. (1995), a51, 33-38]
;
_exptl_crystal_colour red
_exptl_crystal_density_diffrn 1.329
_exptl_crystal_density_method 'not measured'
_exptl_crystal_description needle
_exptl_crystal_F_000 376
_exptl_crystal_size_max 0.35
_exptl_crystal_size_mid 0.1
_exptl_crystal_size_min 0.03
_refine_diff_density_max 0.817
_refine_diff_density_min -0.706
_refine_diff_density_rms 0.115
_refine_ls_extinction_method none
_refine_ls_goodness_of_fit_ref 1.179
_refine_ls_hydrogen_treatment mixed
_refine_ls_matrix_type full
_refine_ls_number_parameters 172
_refine_ls_number_reflns 3091
_refine_ls_number_restraints 0
_refine_ls_restrained_S_all 1.179
_refine_ls_R_factor_all 0.079
_refine_ls_R_factor_gt 0.0655
_refine_ls_shift/su_max 0
_refine_ls_shift/su_mean 0
_refine_ls_structure_factor_coef Fsqd
_refine_ls_weighting_details 'calc w=1/[\s^2^(Fo^2^)+(0.0000P)^2^+6.3900P] where P=(Fo^2^+2Fc^2^)/3'
_refine_ls_weighting_scheme calc
_refine_ls_wR_factor_gt 0.1542
_refine_ls_wR_factor_ref 0.1599
_reflns_number_gt 2618
_reflns_number_total 3091
_reflns_threshold_expression >2sigma(I)
_cod_data_source_file b000374n.txt
_cod_data_source_block oct199
_cod_original_cell_volume 885.36(15)
_cod_original_sg_symbol_H-M P-1
_cod_database_code 7115154

loop_
_symmetry_equiv_pos_as_xyz
'x, y, z'
'-x, -y, -z'

loop_
_atom_site_label
_atom_site_type_symbol
_atom_site_fract_x
_atom_site_fract_y
_atom_site_fract_z
_atom_site_U_iso_or_equiv
_atom_site_adp_type
_atom_site_occupancy
_atom_site_symmetry_multiplicity
_atom_site_calc_flag
_atom_site_refinement_flags
Ni Ni 0.08357(9) -0.10083(8) -0.03699(8) 0.0206(2) Uani 1 1 d .
Si1 Si 0.2634(2) -0.17998(17) -0.20696(17) 0.0220(4) Uani 1 1 d .
Si2 Si -0.0689(2) -0.01724(18) -0.27478(17) 0.0240(4) Uani 1 1 d .
Si3 Si -0.0705(2) -0.32566(18) -0.24724(19) 0.0273(4) Uani 1 1 d .
O O -0.0788(5) 0.0160(5) -0.1250(4) 0.0298(11) Uani 1 1 d .
N N 0.2566(6) -0.2095(5) 0.0436(5) 0.0215(11) Uani 1 1 d .
C1 C 0.0504(7) -0.1655(6) -0.2233(6) 0.0210(13) Uani 1 1 d .
C2 C 0.3908(8) -0.0233(7) -0.1943(7) 0.0329(16) Uani 1 1 d .
H2C H 0.3422 0.0268 -0.2757 0.049 Uiso 1 1 calc R
H2B H 0.5005 -0.0452 -0.1861 0.049 Uiso 1 1 calc R
H2A H 0.3963 0.0304 -0.1144 0.049 Uiso 1 1 calc R
C3 C 0.2997(8) -0.2930(7) -0.3350(7) 0.0313(16) Uani 1 1 d .
H3C H 0.2579 -0.3831 -0.3292 0.047 Uiso 1 1 calc R
H3B H 0.4164 -0.2931 -0.3166 0.047 Uiso 1 1 calc R
H3A H 0.2437 -0.2619 -0.426 0.047 Uiso 1 1 calc R
C4 C 0.3471(7) -0.2468(6) -0.0310(6) 0.0221(13) Uani 1 1 d .
C5 C 0.4837(7) -0.3209(6) 0.0290(7) 0.0286(15) Uani 1 1 d .
H5 H 0.5466 -0.347 -0.0221 0.034 Uiso 1 1 calc R
C6 C 0.5262(8) -0.3553(7) 0.1601(7) 0.0334(16) Uani 1 1 d .
H6 H 0.6196 -0.4039 0.2009 0.04 Uiso 1 1 calc R
C7 C 0.4326(8) -0.3190(7) 0.2335(7) 0.0310(15) Uani 1 1 d .
H7 H 0.4592 -0.3436 0.3245 0.037 Uiso 1 1 calc R
C8 C 0.3003(8) -0.2466(6) 0.1719(6) 0.0276(14) Uani 1 1 d .
H8 H 0.2363 -0.2215 0.2226 0.033 Uiso 1 1 calc R
C9 C 0.0291(9) 0.1254(7) -0.3274(8) 0.0407(18) Uani 1 1 d .
H9C H 0.1284 0.1564 -0.2524 0.061 Uiso 1 1 calc R
H9B H -0.0455 0.1971 -0.3522 0.061 Uiso 1 1 calc R
H9A H 0.0563 0.0981 -0.4054 0.061 Uiso 1 1 calc R
C10 C -0.2786(9) -0.0412(8) -0.4058(7) 0.0394(18) Uani 1 1 d .
H10C H -0.2729 -0.0795 -0.4895 0.059 Uiso 1 1 calc R
H10B H -0.3278 0.0445 -0.4235 0.059 Uiso 1 1 calc R
H10A H -0.3447 -0.1011 -0.3728 0.059 Uiso 1 1 calc R
C11 C -0.2277(9) -0.3162(8) -0.1671(8) 0.0415(19) Uani 1 1 d .
H11C H -0.1739 -0.2952 -0.0699 0.062 Uiso 1 1 calc R
H11B H -0.2896 -0.4015 -0.1812 0.062 Uiso 1 1 calc R
H11A H -0.3013 -0.2468 -0.2085 0.062 Uiso 1 1 calc R
C12 C -0.1765(10) -0.3767(8) -0.4319(8) 0.050(2) Uani 1 1 d .
H12C H -0.2502 -0.3088 -0.4773 0.074 Uiso 1 1 calc R
H12B H -0.2387 -0.4612 -0.4401 0.074 Uiso 1 1 calc R
H12A H -0.0958 -0.3867 -0.4741 0.074 Uiso 1 1 calc R
C13 C 0.0497(10) -0.4695(7) -0.1688(9) 0.0432(19) Uani 1 1 d .
H13C H 0.1326 -0.4828 -0.2082 0.065 Uiso 1 1 calc R
H13B H -0.0228 -0.5494 -0.1862 0.065 Uiso 1 1 calc R
H13A H 0.1024 -0.4516 -0.071 0.065 Uiso 1 1 calc R

loop_
_atom_site_aniso_label
_atom_site_aniso_U_11
_atom_site_aniso_U_22
_atom_site_aniso_U_33
_atom_site_aniso_U_23
_atom_site_aniso_U_13
_atom_site_aniso_U_12
Ni 0.0200(4) 0.0248(5) 0.0163(4) -0.0010(3) 0.0054(3) 0.0064(3)
Si1 0.0198(9) 0.0255(9) 0.0209(9) -0.0041(7) 0.0080(7) 0.0003(7)
Si2 0.0248(9) 0.0301(10) 0.0169(9) -0.0002(7) 0.0070(7) 0.0067(8)
Si3 0.0216(9) 0.0263(10) 0.0329(10) -0.0041(8) 0.0091(8) -0.0010(7)
O 0.035(3) 0.039(3) 0.016(2) -0.0001(19) 0.008(2) 0.019(2)
N 0.019(3) 0.024(3) 0.022(3) 0.000(2) 0.008(2) 0.003(2)
C1 0.017(3) 0.024(3) 0.020(3) -0.004(2) 0.004(2) 0.001(2)
C2 0.028(4) 0.035(4) 0.032(4) 0.003(3) 0.007(3) -0.005(3)
C3 0.020(3) 0.038(4) 0.031(4) -0.009(3) 0.006(3) 0.000(3)
C4 0.016(3) 0.019(3) 0.027(3) -0.006(3) 0.003(3) -0.003(2)
C5 0.020(3) 0.030(4) 0.037(4) -0.005(3) 0.012(3) 0.005(3)
C6 0.026(4) 0.027(4) 0.045(4) 0.007(3) 0.009(3) 0.008(3)
C7 0.031(4) 0.028(4) 0.030(4) 0.008(3) 0.007(3) 0.004(3)
C8 0.028(4) 0.030(4) 0.027(4) 0.001(3) 0.013(3) 0.005(3)
C9 0.045(5) 0.038(4) 0.043(4) 0.009(3) 0.019(4) 0.012(4)
C10 0.040(4) 0.050(5) 0.022(4) -0.001(3) 0.003(3) 0.015(4)
C11 0.029(4) 0.037(4) 0.062(5) 0.003(4) 0.022(4) -0.001(3)
C12 0.049(5) 0.046(5) 0.042(5) -0.008(4) 0.004(4) -0.005(4)
C13 0.044(5) 0.029(4) 0.061(5) 0.002(4) 0.024(4) 0.003(3)

loop_
_atom_type_symbol
_atom_type_description
_atom_type_scat_dispersion_real
_atom_type_scat_dispersion_imag
_atom_type_scat_source
C C 0.0033 0.0016 'International Tables Vol C Tables 4.2.6.8 and 6.1.1.4'
H H 0 0 'International Tables Vol C Tables 4.2.6.8 and 6.1.1.4'
O O 0.0106 0.006 'International Tables Vol C Tables 4.2.6.8 and 6.1.1.4'
Ni Ni 0.3393 1.1124 'International Tables Vol C Tables 4.2.6.8 and 6.1.1.4'
Si Si 0.0817 0.0704 'International Tables Vol C Tables 4.2.6.8 and 6.1.1.4'
N N 0.0061 0.0033 'International Tables Vol C Tables 4.2.6.8 and 6.1.1.4'

loop_
_geom_angle_atom_site_label_1
_geom_angle_atom_site_label_2
_geom_angle_atom_site_label_3
_geom_angle
_geom_angle_site_symmetry_1
_geom_angle_site_symmetry_3
N Ni O 175.0(2) . .
N Ni O 98.2(2) . 2
O Ni O 84.00(18) . 2
N Ni C1 93.7(2) . .
O Ni C1 84.2(2) . .
O Ni C1 168.1(2) 2 .
N Ni Si2 137.04(16) . .
O Ni Si2 39.74(13) . .
O Ni Si2 122.85(14) 2 .
C1 Ni Si2 45.67(18) . .
N Ni Ni 139.64(15) . 2
O Ni Ni 42.36(12) . 2
O Ni Ni 41.63(13) 2 2
C1 Ni Ni 126.52(18) . 2
Si2 Ni Ni 81.60(5) . 2
C1 Si1 C2 118.0(3) . .
C1 Si1 C3 116.6(3) . .
C2 Si1 C3 106.4(3) . .
C1 Si1 C4 99.4(3) . .
C2 Si1 C4 104.2(3) . .
C3 Si1 C4 111.4(3) . .
O Si2 C9 110.2(3) . .
O Si2 C1 95.4(2) . .
C9 Si2 C1 117.1(3) . .
O Si2 C10 109.9(3) . .
C9 Si2 C10 105.8(4) . .
C1 Si2 C10 117.8(3) . .
O Si2 Ni 47.08(15) . .
C9 Si2 Ni 116.6(3) . .
C1 Si2 Ni 49.86(18) . .
C10 Si2 Ni 136.4(3) . .
C1 Si3 C13 114.8(3) . .
C1 Si3 C11 111.1(3) . .
C13 Si3 C11 104.6(4) . .
C1 Si3 C12 112.0(3) . .
C13 Si3 C12 105.4(4) . .
C11 Si3 C12 108.4(4) . .
Si2 O Ni 93.2(2) . .
Si2 O Ni 165.2(3) . 2
Ni O Ni 96.00(18) . 2
C8 N C4 118.7(5) . .
C8 N Ni 123.2(4) . .
C4 N Ni 118.0(4) . .
Si1 C1 Si2 126.0(3) . .
Si1 C1 Si3 115.0(3) . .
Si2 C1 Si3 115.6(3) . .
Si1 C1 Ni 99.8(3) . .
Si2 C1 Ni 84.5(2) . .
Si3 C1 Ni 104.9(3) . .
N C4 C5 119.4(6) . .
N C4 Si1 110.6(4) . .
C5 C4 Si1 129.9(5) . .
C6 C5 C4 120.4(6) . .
C5 C6 C7 119.6(6) . .
C8 C7 C6 118.5(6) . .
N C8 C7 123.3(6) . .

loop_
_geom_bond_atom_site_label_1
_geom_bond_atom_site_label_2
_geom_bond_distance
_geom_bond_site_symmetry_2
Ni N 1.881(5) .
Ni O 1.891(4) .
Ni O 1.918(4) 2
Ni C1 1.980(6) .
Ni Si2 2.5784(18) .
Ni Ni 2.8308(15) 2
Si1 C1 1.844(6) .
Si1 C2 1.878(7) .
Si1 C3 1.880(7) .
Si1 C4 1.898(6) .
Si2 O 1.651(4) .
Si2 C9 1.851(8) .
Si2 C1 1.853(6) .
Si2 C10 1.874(7) .
Si3 C1 1.861(6) .
Si3 C13 1.873(8) .
Si3 C11 1.881(7) .
Si3 C12 1.887(8) .
O Ni 1.918(4) 2
N C8 1.342(8) .
N C4 1.374(8) .
C4 C5 1.406(9) .
C5 C6 1.362(10) .
C6 C7 1.383(10) .
C7 C8 1.372(9) .
